data_7216938
_publ_section_title
;
 Experimental and theoretical study of the first thiacalixcrowns and their
 alkali metal ion complexes
;
_journal_issue 10
_journal_name_full 'Journal of the Chemical Society, Perkin Transactions 2'
_journal_page_first 1920
_journal_paper_doi 10.1039/b104854f
_journal_year 2001
_chemical_formula_sum 'C40 H44 O10 S4'
_chemical_formula_weight 812.99
_space_group_IT_number 9
_symmetry_cell_setting monoclinic
_symmetry_space_group_name_Hall 'C -2yc'
_symmetry_space_group_name_H-M 'C 1 c 1'
_atom_sites_solution_hydrogens geom
_atom_sites_solution_primary direct
_atom_sites_solution_secondary difmap
_audit_creation_method SHELXL-97
_cell_angle_alpha 90.00
_cell_angle_beta 91.689(2)
_cell_angle_gamma 90.00
_cell_formula_units_Z 8
_cell_length_a 15.6139(6)
_cell_length_b 16.7784(8)
_cell_length_c 29.5847(11)
_cell_measurement_reflns_used 25086
_cell_measurement_temperature 100(2)
_cell_measurement_theta_max 25.68
_cell_measurement_theta_min 2.70
_cell_volume 7747.1(6)
_computing_cell_refinement 'DENZO-SMN (Otwinowski & Minor, 1997)'
_computing_data_collection 'Kappa-CCD software (Nonius B.V., 1997)'
_computing_data_reduction 'DENZO-SMN (Otwinowski & Minor, 1997)'
_computing_molecular_graphics 'SHELXTL (Sheldrick, 1999)'
_computing_publication_material 'SHELXTL (Sheldrick, 1999)'
_computing_structure_refinement 'SHELXL-97 (Sheldrick, 1997)'
_computing_structure_solution 'SHELXS-97 (Sheldrick, 1990)'
_diffrn_ambient_temperature 100(2)
_diffrn_detector_area_resol_mean 18
_diffrn_measured_fraction_theta_full 0.965
_diffrn_measured_fraction_theta_max 0.965
_diffrn_measurement_device_type 'Nonius Kappa-CCD'
_diffrn_measurement_method '\f scans'
_diffrn_radiation_monochromator graphite
_diffrn_radiation_source 'fine-focus sealed tube'
_diffrn_radiation_type MoK\a
_diffrn_radiation_wavelength 0.71073
_diffrn_reflns_av_R_equivalents 0.0605
_diffrn_reflns_av_sigmaI/netI 0.0827
_diffrn_reflns_limit_h_max 19
_diffrn_reflns_limit_h_min -19
_diffrn_reflns_limit_k_max 20
_diffrn_reflns_limit_k_min -20
_diffrn_reflns_limit_l_max 34
_diffrn_reflns_limit_l_min -36
_diffrn_reflns_number 25086
_diffrn_reflns_theta_full 25.68
_diffrn_reflns_theta_max 25.68
_diffrn_reflns_theta_min 2.70
_diffrn_standards_decay_% none
_exptl_absorpt_coefficient_mu 0.304
_exptl_absorpt_correction_T_max 0.788
_exptl_absorpt_correction_T_min 0.386
_exptl_absorpt_correction_type empirical
_exptl_absorpt_process_details 'program DELABS from PLATON (Spek, 2000)'
_exptl_crystal_colour colourless
_exptl_crystal_density_diffrn 1.394
_exptl_crystal_density_meas ?
_exptl_crystal_description platelet
_exptl_crystal_F_000 3424
_exptl_crystal_size_max 0.50
_exptl_crystal_size_mid 0.20
_exptl_crystal_size_min 0.15
_refine_diff_density_max 0.481
_refine_diff_density_min -0.413
_refine_diff_density_rms 0.053
_refine_ls_abs_structure_details 'Flack H D (1983), Acta Cryst. A39, 876-881'
_refine_ls_abs_structure_Flack 0.12(7)
_refine_ls_extinction_method none
_refine_ls_goodness_of_fit_ref 1.015
_refine_ls_hydrogen_treatment mixed
_refine_ls_matrix_type full
_refine_ls_number_parameters 974
_refine_ls_number_reflns 13502
_refine_ls_number_restraints 2
_refine_ls_restrained_S_all 1.015
_refine_ls_R_factor_all 0.0897
_refine_ls_R_factor_gt 0.0572
_refine_ls_shift/su_max 0.000
_refine_ls_shift/su_mean 0.000
_refine_ls_structure_factor_coef Fsqd
_refine_ls_weighting_details 'calc w=1/[\s^2^(Fo^2^)+(0.0539P)^2^+10.6368P] where P=(Fo^2^+2Fc^2^)/3'
_refine_ls_weighting_scheme calc
_refine_ls_wR_factor_gt 0.1249
_refine_ls_wR_factor_ref 0.1442
_reflns_number_gt 9862
_reflns_number_total 13502
_reflns_threshold_expression >2sigma(I)
_cod_data_source_file b104854f.txt
_cod_data_source_block BC5S
_cod_depositor_comments
;
The following automatic conversions were performed:

'_exptl_crystal_density_meas' value 'not measured' was changed to '?'
- the value is perceived as not measured.

Automatic conversion script
Id: cif_fix_values 3008 2015-01-20 13:52:24Z robertas 
;
_cod_original_sg_symbol_H-M Cc
_cod_database_code 7216938

loop_
_symmetry_equiv_pos_as_xyz
'x, y, z'
'x, -y, z+1/2'
'x+1/2, y+1/2, z'
'x+1/2, -y+1/2, z+1/2'

loop_
_atom_site_label
_atom_site_type_symbol
_atom_site_fract_x
_atom_site_fract_y
_atom_site_fract_z
_atom_site_U_iso_or_equiv
_atom_site_adp_type
_atom_site_occupancy
_atom_site_symmetry_multiplicity
_atom_site_calc_flag
_atom_site_refinement_flags
S1A S 0.96350(11) 0.06463(9) 0.11570(5) 0.0574(4) Uani 1 1 d .
S2A S 1.00167(9) 0.26495(8) 0.26494(5) 0.0461(3) Uani 1 1 d .
S3A S 1.04707(10) 0.01092(9) 0.38545(5) 0.0503(3) Uani 1 1 d .
S4A S 1.03159(9) -0.18836(8) 0.23477(5) 0.0499(3) Uani 1 1 d .
O1A O 1.0784(2) -0.0454(2) 0.17331(13) 0.0526(10) Uani 1 1 d .
O2A O 1.2625(2) -0.0627(2) 0.19318(13) 0.0531(10) Uani 1 1 d .
O3A O 1.3790(2) 0.0431(2) 0.24137(12) 0.0468(9) Uani 1 1 d .
O4A O 1.3166(2) 0.1473(2) 0.32081(13) 0.0494(9) Uani 1 1 d .
O5A O 1.0911(2) 0.1138(2) 0.30058(12) 0.0403(8) Uani 1 1 d .
O6A O 0.9075(2) 0.1493(2) 0.20031(12) 0.0435(8) Uani 1 1 d .
O7A O 0.7562(2) 0.1858(2) 0.24418(12) 0.0465(9) Uani 1 1 d .
O8A O 0.6349(2) 0.0201(2) 0.28670(14) 0.0518(9) Uani 1 1 d .
O9A O 0.7744(2) -0.1098(2) 0.30683(13) 0.0502(9) Uani 1 1 d .
O10A O 0.9583(2) -0.0793(2) 0.30930(12) 0.0412(8) Uani 1 1 d .
C1A C 1.1279(4) 0.0016(4) 0.20485(19) 0.0490(13) Uani 1 1 d .
H1A1 H 1.1312 -0.0244 0.2341 0.059 Uiso 1 1 calc R
H1A2 H 1.1017 0.0536 0.2085 0.059 Uiso 1 1 calc R
C2A C 1.2164(3) 0.0105(3) 0.18621(19) 0.0483(13) Uani 1 1 d .
H2A1 H 1.2121 0.0227 0.1542 0.058 Uiso 1 1 calc R
H2A2 H 1.2465 0.0538 0.2014 0.058 Uiso 1 1 calc R
C3A C 1.3511(4) -0.0549(4) 0.1846(2) 0.0546(14) Uani 1 1 d .
H3A1 H 1.3586 -0.0142 0.1618 0.066 Uiso 1 1 calc R
H3A2 H 1.3720 -0.1048 0.1726 0.066 Uiso 1 1 calc R
C4A C 1.4035(4) -0.0335(4) 0.2260(2) 0.0531(15) Uani 1 1 d .
H4A1 H 1.3946 -0.0726 0.2495 0.064 Uiso 1 1 calc R
H4A2 H 1.4638 -0.0333 0.2190 0.064 Uiso 1 1 calc R
C5A C 1.4247(4) 0.0675(4) 0.2815(2) 0.0560(15) Uani 1 1 d .
H5A1 H 1.4855 0.0703 0.2758 0.067 Uiso 1 1 calc R
H5A2 H 1.4164 0.0288 0.3053 0.067 Uiso 1 1 calc R
C6A C 1.3939(3) 0.1463(3) 0.2961(2) 0.0531(14) Uani 1 1 d .
H6A1 H 1.4387 0.1710 0.3146 0.064 Uiso 1 1 calc R
H6A2 H 1.3853 0.1793 0.2694 0.064 Uiso 1 1 calc R
C7A C 1.2416(3) 0.1248(3) 0.29546(18) 0.0448(12) Uani 1 1 d .
H7A1 H 1.2426 0.0682 0.2889 0.054 Uiso 1 1 calc R
H7A2 H 1.2382 0.1538 0.2671 0.054 Uiso 1 1 calc R
C8A C 1.1666(3) 0.1448(3) 0.32374(18) 0.0435(12) Uani 1 1 d .
H8A1 H 1.1734 0.1208 0.3534 0.052 Uiso 1 1 calc R
H8A2 H 1.1618 0.2021 0.3274 0.052 Uiso 1 1 calc R
C9A C 0.8442(4) 0.2055(3) 0.1822(2) 0.0512(13) Uani 1 1 d .
H9A1 H 0.8456 0.2067 0.1494 0.061 Uiso 1 1 calc R
H9A2 H 0.8562 0.2587 0.1935 0.061 Uiso 1 1 calc R
C10A C 0.7582(4) 0.1785(4) 0.19693(19) 0.0517(14) Uani 1 1 d .
H10A H 0.7136 0.2110 0.1828 0.062 Uiso 1 1 calc R
H10B H 0.7486 0.1234 0.1881 0.062 Uiso 1 1 calc R
C11A C 0.6879(3) 0.1428(3) 0.2631(2) 0.0510(14) Uani 1 1 d .
H11A H 0.6370 0.1486 0.2438 0.061 Uiso 1 1 calc R
H11B H 0.6756 0.1652 0.2925 0.061 Uiso 1 1 calc R
C12A C 0.7088(3) 0.0556(3) 0.26847(19) 0.0475(13) Uani 1 1 d .
H12A H 0.7212 0.0320 0.2394 0.057 Uiso 1 1 calc R
H12B H 0.7581 0.0484 0.2888 0.057 Uiso 1 1 calc R
C13A C 0.6326(4) -0.0641(3) 0.2852(2) 0.0563(15) Uani 1 1 d .
H13A H 0.6496 -0.0814 0.2555 0.068 Uiso 1 1 calc R
H13B H 0.5740 -0.0814 0.2890 0.068 Uiso 1 1 calc R
C14A C 0.6883(3) -0.1044(3) 0.3199(2) 0.0533(15) Uani 1 1 d .
H14A H 0.6860 -0.0751 0.3481 0.064 Uiso 1 1 calc R
H14B H 0.6664 -0.1576 0.3251 0.064 Uiso 1 1 calc R
C15A C 0.8308(4) -0.1232(4) 0.3449(2) 0.0599(16) Uani 1 1 d .
H15A H 0.8073 -0.1646 0.3637 0.072 Uiso 1 1 calc R
H15B H 0.8351 -0.0748 0.3628 0.072 Uiso 1 1 calc R
C16A C 0.9167(4) -0.1469(4) 0.3310(2) 0.0619(17) Uani 1 1 d .
H16A H 0.9507 -0.1638 0.3573 0.074 Uiso 1 1 calc R
H16B H 0.9123 -0.1913 0.3101 0.074 Uiso 1 1 calc R
C17A C 0.9923(3) -0.0553(3) 0.18019(18) 0.0427(12) Uani 1 1 d .
C18A C 0.9623(3) -0.1178(3) 0.20753(17) 0.0405(12) Uani 1 1 d .
C19A C 0.8752(3) -0.1331(3) 0.20848(19) 0.0472(13) Uani 1 1 d .
H19A H 0.8552 -0.1735 0.2269 0.057 Uiso 1 1 calc R
C20A C 0.8178(3) -0.0891(3) 0.1824(2) 0.0493(13) Uani 1 1 d .
H20A H 0.7595 -0.1006 0.1828 0.059 Uiso 1 1 calc R
C21A C 0.8467(4) -0.0288(3) 0.15629(19) 0.0509(14) Uani 1 1 d .
H21A H 0.8074 0.0004 0.1388 0.061 Uiso 1 1 calc R
C22A C 0.9332(4) -0.0094(3) 0.15484(17) 0.0442(12) Uani 1 1 d .
C23A C 1.0231(4) 0.1341(3) 0.14954(19) 0.0521(14) Uani 1 1 d .
C24A C 0.9889(4) 0.1677(3) 0.18861(18) 0.0443(12) Uani 1 1 d .
C25A C 1.0397(3) 0.2169(3) 0.21613(19) 0.0457(13) Uani 1 1 d .
C26A C 1.1220(4) 0.2370(3) 0.2028(2) 0.0522(14) Uani 1 1 d .
H26A H 1.1558 0.2707 0.2208 0.063 Uiso 1 1 calc R
C27A C 1.1534(4) 0.2076(4) 0.1634(2) 0.0606(16) Uani 1 1 d .
H27A H 1.2080 0.2221 0.1546 0.073 Uiso 1 1 calc R
C28A C 1.1045(4) 0.1563(4) 0.1364(2) 0.0561(15) Uani 1 1 d .
H28A H 1.1260 0.1367 0.1096 0.067 Uiso 1 1 calc R
C29A C 0.9637(3) 0.1922(3) 0.30306(17) 0.0392(11) Uani 1 1 d .
C30A C 1.0152(3) 0.1298(3) 0.32065(18) 0.0400(12) Uani 1 1 d .
C31A C 0.9848(3) 0.0847(3) 0.35630(17) 0.0417(12) Uani 1 1 d .
C32A C 0.9061(3) 0.1014(3) 0.37436(19) 0.0496(13) Uani 1 1 d .
H32A H 0.8869 0.0710 0.3983 0.060 Uiso 1 1 calc R
C33A C 0.8555(4) 0.1628(4) 0.35717(19) 0.0515(14) Uani 1 1 d .
H33A H 0.8028 0.1737 0.3696 0.062 Uiso 1 1 calc R
C34A C 0.8835(3) 0.2073(3) 0.3218(2) 0.0484(14) Uani 1 1 d .
H34A H 0.8492 0.2480 0.3100 0.058 Uiso 1 1 calc R
C35A C 1.0945(3) -0.0479(3) 0.34372(18) 0.0422(12) Uani 1 1 d .
C36A C 1.0458(3) -0.0887(3) 0.31066(18) 0.0397(11) Uani 1 1 d .
C37A C 1.0865(3) -0.1369(3) 0.27941(17) 0.0402(11) Uani 1 1 d .
C38A C 1.1755(3) -0.1481(3) 0.28324(19) 0.0463(13) Uani 1 1 d .
H38A H 1.2024 -0.1813 0.2629 0.056 Uiso 1 1 calc R
C39A C 1.2236(4) -0.1105(3) 0.31687(19) 0.0490(14) Uani 1 1 d .
H39A H 1.2825 -0.1189 0.3194 0.059 Uiso 1 1 calc R
C40A C 1.1836(3) -0.0601(3) 0.34695(19) 0.0473(13) Uani 1 1 d .
H40A H 1.2159 -0.0342 0.3694 0.057 Uiso 1 1 calc R
S1B S 0.44223(9) -0.08838(9) 0.38566(5) 0.0472(3) Uani 1 1 d .
S2B S 0.28626(9) -0.06266(14) 0.55106(6) 0.0739(5) Uani 1 1 d .
S3B S 0.60313(10) 0.00533(13) 0.63386(5) 0.0713(5) Uani 1 1 d .
S4B S 0.75835(9) -0.02666(9) 0.46810(5) 0.0499(3) Uani 1 1 d .
O1B O 0.5788(2) 0.0148(2) 0.43466(12) 0.0477(9) Uani 1 1 d .
O2B O 0.6565(3) 0.1849(3) 0.41321(17) 0.0729(13) Uani 1 1 d .
O3B O 0.5415(3) 0.2854(3) 0.4636(2) 0.0943(17) Uani 1 1 d .
O4B O 0.4323(4) 0.2349(4) 0.5466(3) 0.122(2) Uani 1 1 d .
O5B O 0.4649(3) 0.0220(3) 0.55619(13) 0.0598(11) Uani 1 1 d .
O6B O 0.4166(2) -0.1289(2) 0.48681(12) 0.0468(9) Uani 1 1 d .
O7B O 0.4262(3) -0.3411(2) 0.48299(15) 0.0623(11) Uani 1 1 d .
O8B O 0.6019(2) -0.3637(2) 0.53251(13) 0.0502(9) Uani 1 1 d .
O9B O 0.6762(3) -0.2473(2) 0.60152(13) 0.0599(11) Uani 1 1 d .
O10B O 0.6536(2) -0.0837(2) 0.54914(12) 0.0505(9) Uani 1 1 d .
C1B C 0.5973(4) 0.0583(4) 0.3939(2) 0.0614(16) Uani 1 1 d .
H1B1 H 0.5627 0.0374 0.3689 0.074 Uiso 1 1 calc R
H1B2 H 0.6571 0.0511 0.3869 0.074 Uiso 1 1 calc R
C2B C 0.5787(5) 0.1469(4) 0.3996(3) 0.080(2) Uani 1 1 d .
H2B1 H 0.5570 0.1693 0.3713 0.096 Uiso 1 1 calc R
H2B2 H 0.5358 0.1547 0.4223 0.096 Uiso 1 1 calc R
C3B C 0.6500(5) 0.2672(4) 0.4106(2) 0.0694(18) Uani 1 1 d .
H3B1 H 0.6103 0.2803 0.3858 0.083 Uiso 1 1 calc R
H3B2 H 0.7056 0.2883 0.4030 0.083 Uiso 1 1 calc R
C4B C 0.6213(5) 0.3090(4) 0.4518(3) 0.075(2) Uani 1 1 d .
H4B1 H 0.6616 0.2983 0.4766 0.090 Uiso 1 1 calc R
H4B2 H 0.6210 0.3660 0.4463 0.090 Uiso 1 1 calc R
C5B C 0.5085(7) 0.3287(5) 0.5010(3) 0.098(3) Uani 1 1 d .
H5B1 H 0.5517 0.3299 0.5253 0.118 Uiso 1 1 calc R
H5B2 H 0.4974 0.3833 0.4917 0.118 Uiso 1 1 calc R
C6B C 0.4339(8) 0.2960(7) 0.5172(4) 0.123(4) Uani 1 1 d .
H6B1 H 0.4030 0.3394 0.5309 0.148 Uiso 1 1 calc R
H6B2 H 0.4000 0.2795 0.4908 0.148 Uiso 1 1 calc R
C7B C 0.4575(5) 0.1560(5) 0.5313(3) 0.082(2) Uani 1 1 d .
H7B1 H 0.5181 0.1547 0.5250 0.098 Uiso 1 1 calc R
H7B2 H 0.4252 0.1412 0.5040 0.098 Uiso 1 1 calc R
C8B C 0.4376(4) 0.0999(5) 0.5697(2) 0.0668(18) Uani 1 1 d .
H8B1 H 0.4682 0.1162 0.5972 0.080 Uiso 1 1 calc R
H8B2 H 0.3767 0.1000 0.5752 0.080 Uiso 1 1 calc R
C9B C 0.3830(4) -0.2062(4) 0.4763(2) 0.0551(15) Uani 1 1 d .
H9B1 H 0.3848 -0.2164 0.4441 0.066 Uiso 1 1 calc R
H9B2 H 0.3240 -0.2105 0.4856 0.066 Uiso 1 1 calc R
C10B C 0.4399(4) -0.2654(4) 0.50260(19) 0.0547(14) Uani 1 1 d .
H10C H 0.4997 -0.2503 0.5007 0.066 Uiso 1 1 calc R
H10D H 0.4251 -0.2662 0.5342 0.066 Uiso 1 1 calc R
C11B C 0.4544(4) -0.4069(3) 0.5100(2) 0.0543(15) Uani 1 1 d .
H11C H 0.4250 -0.4547 0.4995 0.065 Uiso 1 1 calc R
H11D H 0.4385 -0.3977 0.5410 0.065 Uiso 1 1 calc R
C12B C 0.5506(4) -0.4211(4) 0.5091(2) 0.0586(16) Uani 1 1 d .
H12C H 0.5629 -0.4732 0.5220 0.070 Uiso 1 1 calc R
H12D H 0.5674 -0.4224 0.4778 0.070 Uiso 1 1 calc R
C13B C 0.5959(5) -0.3689(4) 0.5798(2) 0.076(2) Uani 1 1 d .
H13C H 0.5929 -0.4245 0.5886 0.091 Uiso 1 1 calc R
H13D H 0.5436 -0.3430 0.5889 0.091 Uiso 1 1 calc R
C14B C 0.6716(5) -0.3303(4) 0.6040(2) 0.076(2) Uani 1 1 d .
H14C H 0.6708 -0.3453 0.6356 0.092 Uiso 1 1 calc R
H14D H 0.7235 -0.3521 0.5917 0.092 Uiso 1 1 calc R
C15B C 0.7050(6) -0.2175(4) 0.5623(2) 0.090(3) Uani 1 1 d .
H15C H 0.6623 -0.2258 0.5383 0.107 Uiso 1 1 calc R
H15D H 0.7568 -0.2454 0.5542 0.107 Uiso 1 1 calc R
C16B C 0.7234(6) -0.1307(4) 0.5670(3) 0.094(3) Uani 1 1 d .
H16C H 0.7332 -0.1179 0.5987 0.113 Uiso 1 1 calc R
H16D H 0.7750 -0.1178 0.5512 0.113 Uiso 1 1 calc R
C17B C 0.5979(3) -0.0659(3) 0.43186(18) 0.0429(12) Uani 1 1 d .
C18B C 0.6769(3) -0.0924(3) 0.44901(17) 0.0428(12) Uani 1 1 d .
C19B C 0.6964(3) -0.1739(3) 0.44662(18) 0.0480(13) Uani 1 1 d .
H19B H 0.7487 -0.1923 0.4583 0.058 Uiso 1 1 calc R
C20B C 0.6382(4) -0.2275(3) 0.42699(18) 0.0480(13) Uani 1 1 d .
H20B H 0.6518 -0.2814 0.4253 0.058 Uiso 1 1 calc R
C21B C 0.5599(4) -0.2002(3) 0.40996(18) 0.0491(13) Uani 1 1 d .
H21B H 0.5210 -0.2359 0.3969 0.059 Uiso 1 1 calc R
C22B C 0.5391(3) -0.1199(3) 0.41231(17) 0.0429(12) Uani 1 1 d .
C23B C 0.3863(3) -0.0352(3) 0.42697(18) 0.0462(13) Uani 1 1 d .
C24B C 0.3722(3) -0.0643(3) 0.47025(19) 0.0470(13) Uani 1 1 d .
C25B C 0.3164(3) -0.0234(4) 0.49885(19) 0.0562(16) Uani 1 1 d .
C26B C 0.2761(4) 0.0456(5) 0.4835(2) 0.0690(19) Uani 1 1 d .
H26B H 0.2375 0.0714 0.5018 0.083 Uiso 1 1 calc R
C27B C 0.2930(4) 0.0768(5) 0.4409(2) 0.070(2) Uani 1 1 d .
H27B H 0.2676 0.1243 0.4314 0.084 Uiso 1 1 calc R
C28B C 0.3477(4) 0.0365(4) 0.4129(2) 0.0584(16) Uani 1 1 d .
H28B H 0.3590 0.0572 0.3845 0.070 Uiso 1 1 calc R
C29B C 0.3807(4) -0.0879(4) 0.58234(19) 0.0591(16) Uani 1 1 d .
C30B C 0.4532(4) -0.0392(4) 0.58608(19) 0.0557(15) Uani 1 1 d .
C31B C 0.5178(3) -0.0587(4) 0.61853(19) 0.0569(16) Uani 1 1 d .
C32B C 0.5091(4) -0.1268(5) 0.6452(2) 0.073(2) Uani 1 1 d .
H32B H 0.5520 -0.1397 0.6664 0.087 Uiso 1 1 calc R
C33B C 0.4386(5) -0.1751(5) 0.6406(2) 0.081(2) Uani 1 1 d .
H33B H 0.4339 -0.2206 0.6583 0.097 Uiso 1 1 calc R
C34B C 0.3750(4) -0.1557(5) 0.6096(2) 0.0680(19) Uani 1 1 d .
H34B H 0.3270 -0.1883 0.6067 0.082 Uiso 1 1 calc R
C35B C 0.6456(3) 0.0455(4) 0.58358(18) 0.0474(13) Uani 1 1 d .
C36B C 0.6718(3) -0.0034(3) 0.54844(18) 0.0448(13) Uani 1 1 d .
C37B C 0.7139(3) 0.0310(3) 0.51186(18) 0.0429(12) Uani 1 1 d .
C38B C 0.7304(4) 0.1119(3) 0.5120(2) 0.0523(14) Uani 1 1 d .
H38B H 0.7591 0.1345 0.4881 0.063 Uiso 1 1 calc R
C39B C 0.7047(4) 0.1601(4) 0.5473(2) 0.0572(15) Uani 1 1 d .
H39B H 0.7154 0.2146 0.5470 0.069 Uiso 1 1 calc R
C40B C 0.6637(4) 0.1262(4) 0.5824(2) 0.0577(16) Uani 1 1 d .
H40B H 0.6473 0.1583 0.6063 0.069 Uiso 1 1 calc R

loop_
_atom_site_aniso_label
_atom_site_aniso_U_11
_atom_site_aniso_U_22
_atom_site_aniso_U_33
_atom_site_aniso_U_23
_atom_site_aniso_U_13
_atom_site_aniso_U_12
S1A 0.0789(10) 0.0519(9) 0.0417(8) -0.0016(7) 0.0081(7) -0.0014(8)
S2A 0.0526(7) 0.0325(7) 0.0528(8) -0.0010(6) -0.0030(6) 0.0029(6)
S3A 0.0637(9) 0.0493(8) 0.0381(7) 0.0001(6) 0.0020(7) 0.0091(7)
S4A 0.0547(8) 0.0390(8) 0.0552(8) -0.0063(6) -0.0090(7) 0.0095(6)
O1A 0.044(2) 0.057(2) 0.057(2) -0.0119(19) 0.0026(18) -0.0034(18)
O2A 0.052(2) 0.044(2) 0.063(2) 0.0095(19) -0.0048(19) -0.0039(18)
O3A 0.045(2) 0.043(2) 0.053(2) 0.0043(17) 0.0020(18) 0.0061(17)
O4A 0.044(2) 0.048(2) 0.056(2) -0.0011(18) -0.0031(18) 0.0007(17)
O5A 0.0374(18) 0.039(2) 0.0441(19) -0.0062(15) 0.0029(15) 0.0030(15)
O6A 0.048(2) 0.039(2) 0.043(2) 0.0049(16) 0.0063(16) -0.0040(16)
O7A 0.052(2) 0.040(2) 0.047(2) 0.0030(16) 0.0034(17) -0.0031(17)
O8A 0.047(2) 0.040(2) 0.069(2) 0.0027(19) 0.0137(18) -0.0052(17)
O9A 0.046(2) 0.048(2) 0.057(2) 0.0051(18) 0.0141(18) -0.0009(17)
O10A 0.0380(18) 0.041(2) 0.0451(19) 0.0025(16) 0.0063(15) 0.0011(15)
C1A 0.052(3) 0.052(3) 0.043(3) -0.005(3) 0.000(3) 0.003(3)
C2A 0.046(3) 0.048(3) 0.051(3) 0.006(3) 0.001(3) 0.004(3)
C3A 0.064(4) 0.049(3) 0.052(3) -0.002(3) 0.019(3) 0.010(3)
C4A 0.042(3) 0.054(4) 0.063(4) 0.002(3) 0.004(3) 0.011(3)
C5A 0.046(3) 0.055(4) 0.067(4) 0.007(3) -0.004(3) 0.006(3)
C6A 0.042(3) 0.046(3) 0.071(4) -0.002(3) -0.002(3) -0.007(3)
C7A 0.042(3) 0.045(3) 0.048(3) -0.002(2) -0.004(2) 0.003(2)
C8A 0.042(3) 0.041(3) 0.047(3) -0.005(2) -0.006(2) 0.000(2)
C9A 0.053(3) 0.049(3) 0.052(3) 0.011(3) 0.004(3) 0.007(3)
C10A 0.056(3) 0.050(3) 0.049(3) 0.010(3) 0.003(3) -0.002(3)
C11A 0.048(3) 0.044(3) 0.061(4) -0.002(3) 0.006(3) -0.002(3)
C12A 0.050(3) 0.041(3) 0.052(3) 0.003(2) 0.006(3) -0.003(3)
C13A 0.048(3) 0.035(3) 0.085(4) -0.002(3) -0.004(3) -0.003(3)
C14A 0.042(3) 0.038(3) 0.080(4) 0.004(3) 0.009(3) -0.003(2)
C15A 0.052(3) 0.065(4) 0.063(4) 0.015(3) 0.002(3) -0.002(3)
C16A 0.057(4) 0.054(4) 0.075(4) 0.021(3) 0.005(3) -0.006(3)
C17A 0.039(3) 0.040(3) 0.050(3) -0.011(2) 0.007(2) 0.000(2)
C18A 0.045(3) 0.039(3) 0.038(3) -0.009(2) -0.001(2) 0.005(2)
C19A 0.048(3) 0.038(3) 0.055(3) 0.000(2) 0.003(3) 0.000(2)
C20A 0.038(3) 0.052(3) 0.058(3) 0.001(3) -0.006(3) 0.000(2)
C21A 0.051(3) 0.049(3) 0.052(3) -0.002(3) -0.012(3) 0.001(3)
C22A 0.055(3) 0.042(3) 0.036(3) 0.000(2) 0.000(2) 0.005(2)
C23A 0.064(4) 0.050(3) 0.043(3) 0.005(3) 0.011(3) 0.000(3)
C24A 0.053(3) 0.036(3) 0.044(3) 0.001(2) 0.007(2) -0.004(2)
C25A 0.047(3) 0.037(3) 0.053(3) 0.008(2) 0.006(3) -0.001(2)
C26A 0.050(3) 0.039(3) 0.068(4) 0.007(3) 0.009(3) -0.001(3)
C27A 0.051(3) 0.059(4) 0.073(4) 0.013(3) 0.020(3) -0.002(3)
C28A 0.062(4) 0.055(4) 0.052(3) 0.007(3) 0.023(3) 0.006(3)
C29A 0.036(3) 0.041(3) 0.041(3) -0.008(2) -0.004(2) 0.006(2)
C30A 0.040(3) 0.036(3) 0.044(3) -0.010(2) 0.001(2) 0.004(2)
C31A 0.045(3) 0.043(3) 0.039(3) -0.009(2) 0.009(2) 0.004(2)
C32A 0.051(3) 0.053(3) 0.044(3) -0.004(3) 0.004(3) 0.001(3)
C33A 0.051(3) 0.062(4) 0.042(3) -0.016(3) 0.007(3) 0.005(3)
C34A 0.044(3) 0.042(3) 0.059(3) -0.018(3) -0.005(3) 0.015(2)
C35A 0.049(3) 0.034(3) 0.044(3) 0.002(2) 0.004(2) 0.004(2)
C36A 0.039(3) 0.035(3) 0.045(3) 0.008(2) 0.003(2) 0.001(2)
C37A 0.040(3) 0.035(3) 0.046(3) 0.004(2) 0.002(2) 0.002(2)
C38A 0.046(3) 0.038(3) 0.055(3) 0.000(2) 0.005(3) 0.009(2)
C39A 0.049(3) 0.043(3) 0.055(3) 0.005(3) -0.006(3) 0.006(3)
C40A 0.050(3) 0.041(3) 0.052(3) 0.004(3) -0.001(3) 0.004(2)
S1B 0.0480(7) 0.0505(8) 0.0426(7) -0.0026(6) -0.0048(6) 0.0034(6)
S2B 0.0374(8) 0.1332(17) 0.0513(9) -0.0045(10) 0.0037(7) -0.0013(9)
S3B 0.0489(8) 0.1272(17) 0.0377(8) -0.0019(9) 0.0010(7) -0.0176(9)
S4B 0.0409(7) 0.0618(9) 0.0475(8) -0.0083(7) 0.0064(6) -0.0032(7)
O1B 0.048(2) 0.047(2) 0.047(2) -0.0103(18) -0.0064(17) 0.0058(18)
O2B 0.083(3) 0.046(3) 0.089(3) 0.006(2) 0.001(3) 0.000(2)
O3B 0.091(4) 0.058(3) 0.136(5) -0.035(3) 0.050(3) -0.005(3)
O4B 0.108(5) 0.111(5) 0.150(6) 0.038(5) 0.057(4) 0.053(4)
O5B 0.048(2) 0.086(3) 0.045(2) 0.003(2) 0.0015(18) -0.001(2)
O6B 0.0402(19) 0.052(2) 0.048(2) 0.0041(18) -0.0012(17) 0.0005(17)
O7B 0.063(3) 0.056(3) 0.067(3) 0.003(2) -0.019(2) -0.009(2)
O8B 0.056(2) 0.043(2) 0.052(2) -0.0005(17) 0.0002(18) -0.0093(18)
O9B 0.082(3) 0.051(3) 0.047(2) -0.0040(19) 0.007(2) -0.014(2)
O10B 0.059(2) 0.047(2) 0.046(2) 0.0005(17) 0.0006(18) -0.0224(18)
C1B 0.070(4) 0.045(3) 0.070(4) 0.004(3) 0.005(3) 0.007(3)
C2B 0.067(4) 0.071(5) 0.099(6) -0.012(4) -0.027(4) -0.002(4)
C3B 0.086(5) 0.043(4) 0.080(5) 0.001(3) 0.017(4) 0.007(3)
C4B 0.103(6) 0.042(4) 0.080(5) -0.005(3) 0.014(4) -0.002(4)
C5B 0.132(8) 0.065(5) 0.099(6) -0.024(5) 0.027(6) 0.012(5)
C6B 0.153(10) 0.114(8) 0.103(8) -0.014(6) 0.029(7) 0.054(8)
C7B 0.059(4) 0.097(6) 0.089(5) 0.016(5) 0.006(4) 0.022(4)
C8B 0.047(3) 0.091(5) 0.063(4) 0.008(4) 0.014(3) 0.015(3)
C9B 0.044(3) 0.062(4) 0.059(4) 0.005(3) -0.005(3) -0.009(3)
C10B 0.059(4) 0.056(4) 0.049(3) 0.000(3) -0.004(3) -0.009(3)
C11B 0.059(3) 0.045(3) 0.059(4) 0.006(3) -0.011(3) -0.013(3)
C12B 0.069(4) 0.047(3) 0.059(4) -0.004(3) -0.010(3) -0.012(3)
C13B 0.110(6) 0.062(4) 0.055(4) 0.007(3) -0.014(4) -0.033(4)
C14B 0.104(6) 0.058(4) 0.065(4) 0.018(3) -0.031(4) -0.027(4)
C15B 0.152(8) 0.056(4) 0.060(4) 0.007(3) -0.006(5) -0.043(5)
C16B 0.135(7) 0.052(4) 0.091(6) 0.014(4) -0.061(5) -0.022(4)
C17B 0.052(3) 0.035(3) 0.042(3) -0.002(2) 0.005(2) 0.004(2)
C18B 0.040(3) 0.051(3) 0.038(3) -0.002(2) 0.004(2) 0.002(2)
C19B 0.041(3) 0.057(4) 0.045(3) -0.003(3) 0.002(2) 0.008(3)
C20B 0.056(3) 0.044(3) 0.044(3) -0.008(2) 0.002(3) 0.008(3)
C21B 0.051(3) 0.053(3) 0.044(3) -0.005(3) 0.004(3) 0.000(3)
C22B 0.046(3) 0.044(3) 0.038(3) -0.007(2) 0.000(2) 0.009(2)
C23B 0.038(3) 0.056(4) 0.044(3) -0.006(3) -0.004(2) 0.005(2)
C24B 0.035(3) 0.059(4) 0.047(3) 0.000(3) -0.005(2) 0.004(2)
C25B 0.035(3) 0.088(5) 0.046(3) -0.008(3) -0.005(3) 0.007(3)
C26B 0.053(4) 0.096(5) 0.057(4) -0.024(4) -0.009(3) 0.025(4)
C27B 0.067(4) 0.083(5) 0.059(4) -0.014(4) -0.021(3) 0.030(4)
C28B 0.068(4) 0.061(4) 0.045(3) -0.005(3) -0.014(3) 0.017(3)
C29B 0.042(3) 0.094(5) 0.042(3) -0.002(3) 0.011(3) -0.002(3)
C30B 0.050(3) 0.077(4) 0.040(3) 0.001(3) 0.010(3) -0.008(3)
C31B 0.034(3) 0.094(5) 0.043(3) 0.003(3) 0.001(2) -0.002(3)
C32B 0.054(4) 0.113(6) 0.051(4) 0.022(4) 0.005(3) -0.003(4)
C33B 0.067(4) 0.112(6) 0.064(4) 0.018(4) 0.011(4) -0.008(4)
C34B 0.054(4) 0.092(5) 0.059(4) 0.006(4) 0.015(3) -0.015(3)
C35B 0.036(3) 0.061(4) 0.045(3) -0.010(3) -0.001(2) -0.001(2)
C36B 0.041(3) 0.053(3) 0.040(3) -0.003(2) -0.006(2) -0.004(2)
C37B 0.036(3) 0.048(3) 0.045(3) 0.002(2) -0.001(2) -0.005(2)
C38B 0.047(3) 0.049(4) 0.061(4) 0.004(3) -0.007(3) -0.005(3)
C39B 0.061(4) 0.048(4) 0.062(4) -0.004(3) -0.015(3) 0.005(3)
C40B 0.058(4) 0.062(4) 0.052(4) -0.013(3) -0.007(3) 0.009(3)

loop_
_atom_type_symbol
_atom_type_description
_atom_type_scat_dispersion_real
_atom_type_scat_dispersion_imag
_atom_type_scat_source
C C 0.0033 0.0016 'International Tables Vol C Tables 4.2.6.8 and 6.1.1.4'
H H 0.0000 0.0000 'International Tables Vol C Tables 4.2.6.8 and 6.1.1.4'
O O 0.0106 0.0060 'International Tables Vol C Tables 4.2.6.8 and 6.1.1.4'
S S 0.1246 0.1234 'International Tables Vol C Tables 4.2.6.8 and 6.1.1.4'

loop_
_geom_angle_atom_site_label_1
_geom_angle_atom_site_label_2
_geom_angle_atom_site_label_3
_geom_angle
C22A S1A C23A 103.7(3)
C22A S1A S2A 85.94(18)
C23A S1A S2A 28.00(19)
C22A S1A S4A 26.72(18)
C23A S1A S4A 93.24(19)
S2A S1A S4A 86.84(3)
C22A S1A S3A 46.88(17)
C23A S1A S3A 56.82(18)
S2A S1A S3A 43.55(2)
S4A S1A S3A 43.40(2)
C25A S2A C29A 109.3(2)
C25A S2A S1A 27.05(18)
C29A S2A S1A 93.37(16)
C25A S2A S3A 97.69(17)
C29A S2A S3A 26.99(16)
S1A S2A S3A 93.10(3)
C25A S2A S4A 55.34(17)
C29A S2A S4A 54.21(16)
S1A S2A S4A 46.75(2)
S3A S2A S4A 46.47(2)
C35A S3A C31A 106.6(2)
C35A S3A S4A 27.36(17)
C31A S3A S4A 91.12(17)
C35A S3A S2A 91.63(17)
C31A S3A S2A 26.33(17)
S4A S3A S2A 86.88(3)
C35A S3A S1A 55.28(17)
C31A S3A S1A 51.37(16)
S4A S3A S1A 43.65(2)
S2A S3A S1A 43.35(2)
C37A S4A C18A 106.7(2)
C37A S4A S3A 26.52(17)
C18A S4A S3A 88.53(16)
C37A S4A S1A 100.24(17)
C18A S4A S1A 27.05(18)
S3A S4A S1A 92.95(3)
C37A S4A S2A 57.43(16)
C18A S4A S2A 49.85(16)
S3A S4A S2A 46.65(2)
S1A S4A S2A 46.41(2)
C17A O1A C1A 118.8(4)
C3A O2A C2A 112.5(4)
C4A O3A C5A 113.2(4)
C7A O4A C6A 114.9(4)
C30A O5A C8A 115.4(4)
C24A O6A C9A 112.8(4)
C10A O7A C11A 112.9(4)
C12A O8A C13A 115.3(4)
C14A O9A C15A 111.4(4)
C36A O10A C16A 110.6(4)
O1A C1A C2A 107.4(4)
O2A C2A C1A 108.9(5)
O2A C3A C4A 112.8(5)
O3A C4A C3A 109.6(4)
O3A C5A C6A 109.9(5)
O4A C6A C5A 116.6(5)
O4A C7A C8A 106.9(4)
O5A C8A C7A 107.2(4)
O6A C9A C10A 107.5(4)
O7A C10A C9A 108.1(5)
O7A C11A C12A 111.9(4)
O8A C12A C11A 105.7(4)
O8A C13A C14A 114.8(5)
O9A C14A C13A 112.5(5)
O9A C15A C16A 111.8(5)
O10A C16A C15A 109.5(5)
O1A C17A C22A 119.1(5)
O1A C17A C18A 121.0(5)
C22A C17A C18A 119.4(5)
C19A C18A C17A 119.4(5)
C19A C18A S4A 116.9(4)
C17A C18A S4A 123.1(4)
C20A C19A C18A 120.8(5)
C21A C20A C19A 119.6(5)
C20A C21A C22A 122.1(5)
C21A C22A C17A 118.6(5)
C21A C22A S1A 117.5(4)
C17A C22A S1A 123.4(4)
C28A C23A C24A 119.7(6)
C28A C23A S1A 118.9(5)
C24A C23A S1A 121.4(5)
O6A C24A C25A 120.4(5)
O6A C24A C23A 119.8(5)
C25A C24A C23A 119.7(5)
C24A C25A C26A 119.4(5)
C24A C25A S2A 123.3(4)
C26A C25A S2A 117.0(4)
C27A C26A C25A 120.6(6)
C26A C27A C28A 120.5(6)
C23A C28A C27A 119.8(6)
C34A C29A C30A 119.5(5)
C34A C29A S2A 116.4(4)
C30A C29A S2A 123.2(4)
O5A C30A C31A 122.7(5)
O5A C30A C29A 118.5(5)
C31A C30A C29A 118.7(5)
C32A C31A C30A 120.6(5)
C32A C31A S3A 115.6(4)
C30A C31A S3A 123.4(4)
C31A C32A C33A 120.8(5)
C34A C33A C32A 119.7(5)
C33A C34A C29A 120.8(5)
C36A C35A C40A 119.5(5)
C36A C35A S3A 122.2(4)
C40A C35A S3A 118.0(4)
O10A C36A C37A 121.3(5)
O10A C36A C35A 118.9(5)
C37A C36A C35A 119.9(5)
C36A C37A C38A 119.6(5)
C36A C37A S4A 123.7(4)
C38A C37A S4A 116.7(4)
C39A C38A C37A 120.9(5)
C38A C39A C40A 119.6(5)
C39A C40A C35A 120.5(5)
C22B S1B C23B 106.1(2)
C22B S1B S4B 28.24(18)
C23B S1B S4B 93.05(17)
C22B S1B S2B 91.26(18)
C23B S1B S2B 27.22(19)
S4B S1B S2B 90.33(3)
C22B S1B S3B 52.85(17)
C23B S1B S3B 53.29(17)
S4B S1B S3B 45.10(2)
S2B S1B S3B 45.24(2)
C25B S2B C29B 108.0(3)
C25B S2B S1B 28.0(2)
C29B S2B S1B 93.54(19)
C25B S2B S3B 93.02(18)
C29B S2B S3B 26.3(2)
S1B S2B S3B 89.80(3)
C25B S2B S4B 54.46(17)
C29B S2B S4B 53.60(19)
S1B S2B S4B 44.80(2)
S3B S2B S4B 45.02(2)
C31B S3B C35B 108.3(3)
C31B S3B S4B 93.46(19)
C35B S3B S4B 27.86(19)
C31B S3B S2B 26.7(2)
C35B S3B S2B 93.32(17)
S4B S3B S2B 89.83(3)
C31B S3B S1B 54.40(19)
C35B S3B S1B 53.87(17)
S4B S3B S1B 44.88(2)
S2B S3B S1B 44.96(2)
C18B S4B C37B 106.3(2)
C18B S4B S1B 28.03(18)
C37B S4B S1B 93.47(17)
C18B S4B S3B 90.80(17)
C37B S4B S3B 27.55(18)
S1B S4B S3B 90.03(3)
C18B S4B S2B 51.54(17)
C37B S4B S2B 54.77(17)
S1B S4B S2B 44.88(2)
S3B S4B S2B 45.16(2)
C17B O1B C1B 113.2(4)
C3B O2B C2B 111.7(5)
C4B O3B C5B 113.8(6)
C6B O4B C7B 118.7(7)
C30B O5B C8B 117.2(5)
C24B O6B C9B 117.5(4)
C10B O7B C11B 115.2(4)
C13B O8B C12B 113.0(5)
C15B O9B C14B 115.6(6)
C36B O10B C16B 112.9(4)
O1B C1B C2B 110.9(6)
O2B C2B C1B 107.7(5)
O2B C3B C4B 116.6(6)
O3B C4B C3B 111.9(6)
C6B C5B O3B 113.0(8)
O4B C6B C5B 123.8(10)
O4B C7B C8B 105.5(6)
O5B C8B C7B 106.7(5)
O6B C9B C10B 105.9(4)
O7B C10B C9B 107.3(4)
O7B C11B C12B 113.6(5)
O8B C12B C11B 115.3(5)
O8B C13B C14B 111.7(6)
O9B C14B C13B 116.3(6)
O9B C15B C16B 110.4(7)
O10B C16B C15B 111.2(6)
O1B C17B C18B 118.6(5)
O1B C17B C22B 121.1(5)
C18B C17B C22B 120.4(5)
C17B C18B C19B 118.9(5)
C17B C18B S4B 122.7(4)
C19B C18B S4B 118.0(4)
C20B C19B C18B 120.7(5)
C21B C20B C19B 119.7(5)
C20B C21B C22B 120.5(5)
C21B C22B C17B 119.8(5)
C21B C22B S1B 117.8(4)
C17B C22B S1B 122.1(4)
C24B C23B C28B 119.7(5)
C24B C23B S1B 123.6(4)
C28B C23B S1B 116.4(4)
O6B C24B C23B 120.9(5)
O6B C24B C25B 119.1(5)
C23B C24B C25B 119.8(5)
C26B C25B C24B 119.4(6)
C26B C25B S2B 118.1(5)
C24B C25B S2B 122.1(5)
C25B C26B C27B 120.9(6)
C28B C27B C26B 119.6(6)
C27B C28B C23B 120.5(6)
C30B C29B C34B 119.6(6)
C30B C29B S2B 124.2(5)
C34B C29B S2B 115.5(5)
O5B C30B C29B 120.6(5)
O5B C30B C31B 120.4(5)
C29B C30B C31B 118.7(6)
C32B C31B C30B 119.6(6)
C32B C31B S3B 116.0(5)
C30B C31B S3B 123.7(5)
C33B C32B C31B 121.2(6)
C34B C33B C32B 119.3(7)
C33B C34B C29B 121.5(6)
C40B C35B C36B 119.5(5)
C40B C35B S3B 118.2(4)
C36B C35B S3B 121.7(5)
O10B C36B C35B 119.9(5)
O10B C36B C37B 120.9(5)
C35B C36B C37B 119.1(5)
C38B C37B C36B 119.5(5)
C38B C37B S4B 117.5(4)
C36B C37B S4B 122.7(4)
C37B C38B C39B 121.0(6)
C40B C39B C38B 119.0(6)
C39B C40B C35B 121.9(6)

loop_
_geom_bond_atom_site_label_1
_geom_bond_atom_site_label_2
_geom_bond_distance
S1A C22A 1.772(6)
S1A C23A 1.781(6)
S1A S2A 5.567(2)
S1A S4A 5.598(2)
S1A S3A 8.099(2)
S2A C25A 1.772(6)
S2A C29A 1.775(5)
S2A S3A 5.588(2)
S2A S4A 7.6738(19)
S3A C35A 1.761(5)
S3A C31A 1.781(5)
S3A S4A 5.572(2)
S4A C37A 1.777(5)
S4A C18A 1.781(5)
O1A C17A 1.376(6)
O1A C1A 1.432(6)
O2A C3A 1.421(7)
O2A C2A 1.435(6)
O3A C4A 1.420(6)
O3A C5A 1.428(7)
O4A C7A 1.422(6)
O4A C6A 1.430(7)
O5A C30A 1.368(6)
O5A C8A 1.442(6)
O6A C24A 1.363(6)
O6A C9A 1.458(6)
O7A C10A 1.405(6)
O7A C11A 1.416(6)
O8A C12A 1.419(6)
O8A C13A 1.415(6)
O9A C14A 1.412(6)
O9A C15A 1.426(7)
O10A C36A 1.375(6)
O10A C16A 1.466(7)
C1A C2A 1.510(7)
C3A C4A 1.495(8)
C5A C6A 1.476(8)
C7A C8A 1.498(7)
C9A C10A 1.494(8)
C11A C12A 1.507(8)
C13A C14A 1.487(8)
C15A C16A 1.468(9)
C17A C22A 1.402(7)
C17A C18A 1.413(7)
C18A C19A 1.385(7)
C19A C20A 1.379(7)
C20A C21A 1.359(8)
C21A C22A 1.391(8)
C23A C28A 1.390(8)
C23A C24A 1.405(8)
C24A C25A 1.391(8)
C25A C26A 1.397(7)
C26A C27A 1.370(9)
C27A C28A 1.389(9)
C29A C34A 1.407(7)
C29A C30A 1.410(7)
C30A C31A 1.392(7)
C31A C32A 1.383(7)
C32A C33A 1.386(8)
C33A C34A 1.368(8)
C35A C36A 1.399(7)
C35A C40A 1.406(7)
C36A C37A 1.395(7)
C37A C38A 1.404(7)
C38A C39A 1.382(8)
C39A C40A 1.390(8)
S1B C22B 1.767(5)
S1B C23B 1.765(6)
S1B S4B 5.5386(19)
S1B S2B 5.547(2)
S1B S3B 7.850(2)
S2B C25B 1.756(6)
S2B C29B 1.769(6)
S2B S3B 5.574(2)
S2B S4B 7.861(2)
S3B C31B 1.761(6)
S3B C35B 1.779(6)
S3B S4B 5.560(2)
S4B C18B 1.764(5)
S4B C37B 1.774(6)
O1B C17B 1.389(6)
O1B C1B 1.446(7)
O2B C3B 1.388(7)
O2B C2B 1.420(8)
O3B C4B 1.363(8)
O3B C5B 1.433(9)
O4B C6B 1.347(12)
O4B C7B 1.457(10)
O5B C30B 1.371(7)
O5B C8B 1.436(8)
O6B C24B 1.370(6)
O6B C9B 1.430(7)
O7B C10B 1.410(7)
O7B C11B 1.426(7)
O8B C13B 1.408(7)
O8B C12B 1.421(6)
O9B C15B 1.353(8)
O9B C14B 1.395(7)
O10B C36B 1.377(7)
O10B C16B 1.433(8)
C1B C2B 1.525(9)
C3B C4B 1.485(9)
C5B C6B 1.385(13)
C7B C8B 1.514(10)
C9B C10B 1.530(8)
C11B C12B 1.521(9)
C13B C14B 1.509(9)
C15B C16B 1.491(9)
C17B C18B 1.393(7)
C17B C22B 1.402(7)
C18B C19B 1.403(8)
C19B C20B 1.394(8)
C20B C21B 1.386(7)
C21B C22B 1.387(8)
C23B C24B 1.394(8)
C23B C28B 1.404(8)
C24B C25B 1.411(8)
C25B C26B 1.387(9)
C26B C27B 1.397(10)
C27B C28B 1.384(9)
C29B C30B 1.397(8)
C29B C34B 1.399(9)
C30B C31B 1.410(8)
C31B C32B 1.398(9)
C32B C33B 1.370(10)
C33B C34B 1.370(10)
C35B C40B 1.385(8)
C35B C36B 1.395(8)
C36B C37B 1.406(8)
C37B C38B 1.382(8)
C38B C39B 1.390(9)
C39B C40B 1.360(9)
